data_4089378
loop_
_publ_author_name
'Dugan, Thomas R.'
'Goldberg, Jonathan M.'
'Brennessel, William W.'
'Holland, Patrick L.'

_publ_section_title
;
 Low-Coordinate Cobalt Fluoride Complexes: Synthesis, Reactions, and
 Production from C--F Activation Reactions
;
_journal_issue 4
_journal_name_full Organometallics
_journal_page_first 1349
_journal_paper_doi 10.1021/om200991k
_journal_volume 31
_journal_year 2012
_chemical_formula_moiety 'C70 H108 Co2 N4, C6 D6'
_chemical_formula_sum 'C76 H108 Co2 D6 N4'
_chemical_formula_weight 1207.61
_chemical_name_common '[L(tBu)Co(H)]2'
_space_group_IT_number 2
_space_group_name_Hall '-P 1'
_space_group_name_H-M_alt 'P -1'
_symmetry_cell_setting triclinic
_symmetry_space_group_name_H-M 'P -1'
_atom_sites_solution_hydrogens geom
_atom_sites_solution_primary direct
_atom_sites_solution_secondary difmap
_audit_creation_method SHELXL-97
_cell_angle_alpha 98.582(2)
_cell_angle_beta 94.212(2)
_cell_angle_gamma 117.175(1)
_cell_formula_units_Z 2
_cell_length_a 12.2671(6)
_cell_length_b 13.3398(7)
_cell_length_c 23.7920(17)
_cell_measurement_reflns_used 3781
_cell_measurement_temperature 100.0(1)
_cell_measurement_theta_max 38.15
_cell_measurement_theta_min 2.78
_cell_volume 3380.1(3)
_computing_cell_refinement 'SAINT (Bruker, 2009)'
_computing_data_collection 'APEX2 (Bruker, 2010)'
_computing_data_reduction 'SAINT (Bruker, 2009)'
_computing_molecular_graphics 'SHELXTL (Sheldrick, 2008)'
_computing_publication_material 'SHELXTL (Sheldrick, 2008)'
_computing_structure_refinement 'SHELXL-97 (Sheldrick, 2008)'
_computing_structure_solution 'SIR97 (Altomare et al., 1999)'
_diffrn_ambient_temperature 100.0(1)
_diffrn_measured_fraction_theta_full 0.994
_diffrn_measured_fraction_theta_max 0.994
_diffrn_measurement_device_type 'Bruker SMART APEX II CCD Platform'
_diffrn_measurement_method 'area detector, \w scans per \f'
_diffrn_radiation_monochromator graphite
_diffrn_radiation_source 'fine-focus sealed tube'
_diffrn_radiation_type MoK\a
_diffrn_radiation_wavelength 0.71073
_diffrn_reflns_av_R_equivalents 0.0696
_diffrn_reflns_av_sigmaI/netI 0.0767
_diffrn_reflns_limit_h_max 19
_diffrn_reflns_limit_h_min -19
_diffrn_reflns_limit_k_max 20
_diffrn_reflns_limit_k_min -20
_diffrn_reflns_limit_l_max 37
_diffrn_reflns_limit_l_min -37
_diffrn_reflns_number 92575
_diffrn_reflns_theta_full 33.73
_diffrn_reflns_theta_max 33.73
_diffrn_reflns_theta_min 1.75
_diffrn_standards_number 0
_exptl_absorpt_coefficient_mu 0.535
_exptl_absorpt_correction_T_max 0.9005
_exptl_absorpt_correction_T_min 0.8646
_exptl_absorpt_correction_type multi-scan
_exptl_absorpt_process_details 'SADABS (Sheldrick, 2008)'
_exptl_crystal_colour orange
_exptl_crystal_density_diffrn 1.187
_exptl_crystal_density_method 'not measured'
_exptl_crystal_description block
_exptl_crystal_F_000 1304
_exptl_crystal_size_max 0.28
_exptl_crystal_size_mid 0.24
_exptl_crystal_size_min 0.20
_refine_diff_density_max 1.223
_refine_diff_density_min -0.955
_refine_diff_density_rms 0.081
_refine_ls_extinction_method none
_refine_ls_goodness_of_fit_ref 1.031
_refine_ls_hydrogen_treatment constr
_refine_ls_matrix_type full
_refine_ls_number_parameters 840
_refine_ls_number_reflns 26825
_refine_ls_number_restraints 165
_refine_ls_restrained_S_all 1.030
_refine_ls_R_factor_all 0.1096
_refine_ls_R_factor_gt 0.0621
_refine_ls_shift/su_max 0.001
_refine_ls_shift/su_mean 0.000
_refine_ls_structure_factor_coef Fsqd
_refine_ls_weighting_details 'calc w=1/[\s^2^(Fo^2^)+(0.0624P)^2^+1.3158P] where P=(Fo^2^+2Fc^2^)/3'
_refine_ls_weighting_scheme calc
_refine_ls_wR_factor_gt 0.1348
_refine_ls_wR_factor_ref 0.1576
_reflns_number_gt 16603
_reflns_number_total 26825
_reflns_threshold_expression >2sigma(I)
_cod_data_source_file om200991k_si_002.cif
_cod_data_source_block '[L(tBu)Co(H)]2'
_cod_original_sg_symbol_H-M P-1
_cod_database_code 4089378

loop_
_symmetry_equiv_pos_as_xyz
'x, y, z'
'-x, -y, -z'

loop_
_atom_site_label
_atom_site_type_symbol
_atom_site_fract_x
_atom_site_fract_y
_atom_site_fract_z
_atom_site_U_iso_or_equiv
_atom_site_adp_type
_atom_site_occupancy
_atom_site_symmetry_multiplicity
_atom_site_calc_flag
_atom_site_refinement_flags
_atom_site_disorder_assembly
_atom_site_disorder_group
Co1 Co 0.05545(2) 0.74836(2) 0.287048(11) 0.01728(6) Uani 1 1 d . D .
Co2 Co 0.12172(2) 0.88286(2) 0.220053(12) 0.02165(6) Uani 1 1 d . D .
H1 H 0.0180 0.7722 0.2282 0.043 Uiso 0.50 1 d PR A 1
H2 H 0.1681 0.8764 0.2867 0.043 Uiso 0.50 1 d PR A 1
H1' H 0.0404 0.8563 0.2716 0.043 Uiso 0.50 1 d PR A 5
H2' H 0.1060 0.7563 0.2239 0.043 Uiso 0.50 1 d PR A 5
N11 N 0.14547(14) 0.75204(13) 0.35973(6) 0.0208(3) Uani 1 1 d . . .
N21 N -0.09173(14) 0.59854(13) 0.28426(7) 0.0185(3) Uani 1 1 d D . .
C11 C 0.22814(19) 0.63804(19) 0.41280(9) 0.0292(4) Uani 1 1 d U . .
C21 C 0.12957(17) 0.65109(16) 0.37280(8) 0.0223(4) Uani 1 1 d . B .
C31 C 0.02511(17) 0.54796(15) 0.34798(8) 0.0215(4) Uani 1 1 d . . .
H31A H 0.0297 0.4814 0.3546 0.026 Uiso 1 1 calc R B .
C41 C -0.08756(17) 0.52445(15) 0.31433(8) 0.0186(3) Uani 1 1 d . B .
C51 C -0.19768(18) 0.40683(15) 0.31987(9) 0.0233(4) Uani 1 1 d . . .
C61 C 0.3130(3) 0.7338(3) 0.46352(14) 0.0452(8) Uani 0.815(3) 1 d PU B 1
H61A H 0.3644 0.8035 0.4495 0.068 Uiso 0.815(3) 1 calc PR B 1
H61B H 0.3666 0.7098 0.4838 0.068 Uiso 0.815(3) 1 calc PR B 1
H61C H 0.2627 0.7500 0.4899 0.068 Uiso 0.815(3) 1 calc PR B 1
C71 C 0.1669(3) 0.5285(3) 0.44174(13) 0.0433(8) Uani 0.815(3) 1 d P B 1
H71A H 0.2308 0.5281 0.4688 0.065 Uiso 0.815(3) 1 calc PR B 1
H71B H 0.1302 0.4581 0.4118 0.065 Uiso 0.815(3) 1 calc PR B 1
H71C H 0.1021 0.5320 0.4624 0.065 Uiso 0.815(3) 1 calc PR B 1
C81 C 0.3088(3) 0.6100(3) 0.37367(13) 0.0416(7) Uani 0.815(3) 1 d P B 1
H81A H 0.3556 0.6758 0.3560 0.062 Uiso 0.815(3) 1 calc PR B 1
H81B H 0.2555 0.5422 0.3434 0.062 Uiso 0.815(3) 1 calc PR B 1
H81C H 0.3667 0.5942 0.3966 0.062 Uiso 0.815(3) 1 calc PR B 1
C61' C 0.2435(12) 0.5445(10) 0.3840(6) 0.030(3) Uani 0.185(3) 1 d PU B 5
H61D H 0.2632 0.5565 0.3456 0.046 Uiso 0.185(3) 1 calc PR B 5
H61E H 0.1665 0.4723 0.3804 0.046 Uiso 0.185(3) 1 calc PR B 5
H61F H 0.3114 0.5406 0.4063 0.046 Uiso 0.185(3) 1 calc PR B 5
C71' C 0.3652(13) 0.7518(13) 0.4146(6) 0.0433(8) Uani 0.185(3) 1 d P B 5
H71D H 0.3876 0.7508 0.3759 0.065 Uiso 0.185(3) 1 calc PR B 5
H71E H 0.4284 0.7490 0.4411 0.065 Uiso 0.185(3) 1 calc PR B 5
H71F H 0.3602 0.8225 0.4280 0.065 Uiso 0.185(3) 1 calc PR B 5
C81' C 0.2026(13) 0.6447(14) 0.4693(6) 0.0416(7) Uani 0.185(3) 1 d P B 5
H81D H 0.1983 0.7161 0.4819 0.062 Uiso 0.185(3) 1 calc PR B 5
H81E H 0.2686 0.6443 0.4950 0.062 Uiso 0.185(3) 1 calc PR B 5
H81F H 0.1229 0.5785 0.4707 0.062 Uiso 0.185(3) 1 calc PR B 5
C91 C -0.2048(2) 0.4101(2) 0.38431(11) 0.0424(6) Uani 1 1 d . B .
H91A H -0.2744 0.3383 0.3891 0.064 Uiso 1 1 calc R . .
H91B H -0.2172 0.4753 0.4006 0.064 Uiso 1 1 calc R . .
H91C H -0.1272 0.4187 0.4043 0.064 Uiso 1 1 calc R . .
C101 C -0.1692(2) 0.30931(18) 0.29608(13) 0.0452(6) Uani 1 1 d . B .
H10A H -0.2400 0.2349 0.2970 0.068 Uiso 1 1 calc R . .
H10B H -0.0952 0.3185 0.3198 0.068 Uiso 1 1 calc R . .
H10C H -0.1543 0.3123 0.2563 0.068 Uiso 1 1 calc R . .
C111 C -0.3288(2) 0.3729(2) 0.29145(11) 0.0381(5) Uani 1 1 d . B .
H11A H -0.3877 0.2998 0.3004 0.057 Uiso 1 1 calc R . .
H11B H -0.3321 0.3642 0.2496 0.057 Uiso 1 1 calc R . .
H11C H -0.3507 0.4329 0.3060 0.057 Uiso 1 1 calc R . .
C12 C 0.21277(19) 0.85616(17) 0.40269(8) 0.0259(4) Uani 1 1 d . C .
C22 C 0.3298(2) 0.9432(2) 0.39719(10) 0.0450(7) Uani 1 1 d D . .
C32 C 0.3926(3) 1.0387(3) 0.44228(13) 0.0667(11) Uani 1 1 d . C .
H32A H 0.4726 1.0971 0.4393 0.080 Uiso 1 1 calc R . .
C42 C 0.3422(3) 1.0507(2) 0.49073(12) 0.0591(9) Uani 1 1 d . . .
H42A H 0.3877 1.1159 0.5212 0.071 Uiso 1 1 calc R C .
C52 C 0.2257(2) 0.9681(2) 0.49499(10) 0.0395(6) Uani 1 1 d . C .
H52A H 0.1904 0.9774 0.5283 0.047 Uiso 1 1 calc R . .
C62 C 0.1583(2) 0.87057(17) 0.45122(8) 0.0267(4) Uani 1 1 d . . .
C72 C 0.4054(4) 0.9280(4) 0.35082(18) 0.0249(6) Uani 0.50 1 d PD C 1
H72 H 0.3492 0.8559 0.3220 0.030 Uiso 0.50 1 calc PR C 1
C82 C 0.4330(5) 1.0305(4) 0.3214(2) 0.0351(7) Uani 0.50 1 d PD C 1
H82A H 0.4798 1.0274 0.2901 0.053 Uiso 0.50 1 calc PR C 1
H82B H 0.4822 1.1027 0.3497 0.053 Uiso 0.50 1 calc PR C 1
H82C H 0.3547 1.0267 0.3058 0.053 Uiso 0.50 1 calc PR C 1
C92 C 0.5254(4) 0.9240(6) 0.3678(2) 0.0478(10) Uani 0.50 1 d PD C 1
H92A H 0.5074 0.8583 0.3861 0.072 Uiso 0.50 1 calc PR C 1
H92B H 0.5838 0.9954 0.3948 0.072 Uiso 0.50 1 calc PR C 1
H92C H 0.5620 0.9157 0.3333 0.072 Uiso 0.50 1 calc PR C 1
C72' C 0.3754(4) 0.9483(4) 0.33828(18) 0.0249(6) Uani 0.50 1 d PD C 5
H72' H 0.3271 0.8692 0.3137 0.030 Uiso 0.50 1 calc PR C 5
C82' C 0.3616(5) 1.0317(4) 0.3037(2) 0.0351(7) Uani 0.50 1 d PD C 5
H82D H 0.3932 1.0259 0.2673 0.053 Uiso 0.50 1 calc PR C 5
H82E H 0.4090 1.1107 0.3261 0.053 Uiso 0.50 1 calc PR C 5
H82F H 0.2737 1.0117 0.2955 0.053 Uiso 0.50 1 calc PR C 5
C92' C 0.5102(4) 0.9739(6) 0.3484(2) 0.0478(10) Uani 0.50 1 d PD C 5
H92D H 0.5178 0.9199 0.3701 0.072 Uiso 0.50 1 calc PR C 5
H92E H 0.5617 1.0529 0.3703 0.072 Uiso 0.50 1 calc PR C 5
H92F H 0.5381 0.9654 0.3112 0.072 Uiso 0.50 1 calc PR C 5
C102 C 0.0266(2) 0.78528(17) 0.45670(9) 0.0289(4) Uani 0.50 1 d PD C 1
H102 H -0.0169 0.7398 0.4171 0.035 Uiso 0.50 1 calc PR C 1
C112 C -0.0419(10) 0.8473(10) 0.4781(4) 0.0544(18) Uani 0.50 1 d PD C 1
H11D H -0.0444 0.8957 0.4513 0.082 Uiso 0.50 1 calc PR C 1
H11E H 0.0006 0.8958 0.5162 0.082 Uiso 0.50 1 calc PR C 1
H11F H -0.1267 0.7913 0.4808 0.082 Uiso 0.50 1 calc PR C 1
C122 C 0.0141(9) 0.6989(7) 0.4949(3) 0.0589(17) Uani 0.50 1 d PD C 1
H12A H 0.0684 0.6653 0.4853 0.088 Uiso 0.50 1 calc PR C 1
H12B H -0.0722 0.6377 0.4883 0.088 Uiso 0.50 1 calc PR C 1
H12C H 0.0383 0.7385 0.5354 0.088 Uiso 0.50 1 calc PR C 1
C10Z C 0.0266(2) 0.78528(17) 0.45670(9) 0.0289(4) Uani 0.50 1 d PD C 5
H10Z H -0.0047 0.7155 0.4251 0.035 Uiso 0.50 1 calc PR C 5
C11Z C -0.0630(10) 0.8388(10) 0.4531(4) 0.0544(18) Uani 0.50 1 d PD C 5
H11G H -0.1462 0.7824 0.4577 0.082 Uiso 0.50 1 calc PR C 5
H11H H -0.0666 0.8600 0.4155 0.082 Uiso 0.50 1 calc PR C 5
H11I H -0.0322 0.9077 0.4837 0.082 Uiso 0.50 1 calc PR C 5
C12Z C 0.0215(9) 0.7497(7) 0.5137(3) 0.0589(17) Uani 0.50 1 d PD C 5
H12D H 0.0893 0.7317 0.5221 0.088 Uiso 0.50 1 calc PR C 5
H12E H -0.0582 0.6814 0.5123 0.088 Uiso 0.50 1 calc PR C 5
H12F H 0.0302 0.8127 0.5439 0.088 Uiso 0.50 1 calc PR C 5
C13 C -0.2007(13) 0.5825(17) 0.2481(5) 0.0203(15) Uani 0.50 1 d PD D 1
C23 C -0.2754(7) 0.6262(6) 0.2734(2) 0.0219(9) Uani 0.50 1 d PD D 1
C33 C -0.3844(4) 0.5988(4) 0.2381(2) 0.0257(6) Uani 0.50 1 d PD D 1
H33 H -0.4388 0.6254 0.2526 0.031 Uiso 0.50 1 calc PR D 1
C43 C -0.4166(5) 0.5346(5) 0.1830(2) 0.0325(9) Uani 0.50 1 d PD D 1
H43 H -0.4928 0.5171 0.1607 0.039 Uiso 0.50 1 calc PR D 1
C53 C -0.3413(6) 0.4958(7) 0.1600(3) 0.0313(11) Uani 0.50 1 d PD D 1
H53 H -0.3645 0.4535 0.1214 0.038 Uiso 0.50 1 calc PR D 1
C63 C -0.2300(6) 0.5174(6) 0.1924(3) 0.0257(6) Uani 0.50 1 d PD D 1
C73 C -0.2390(4) 0.6999(4) 0.3330(2) 0.0263(9) Uani 0.50 1 d PD D 1
H73 H -0.2085 0.6637 0.3597 0.032 Uiso 0.50 1 calc PR D 1
C83 C -0.1330(4) 0.8190(3) 0.3328(2) 0.0354(7) Uani 0.50 1 d PD D 1
H83A H -0.1080 0.8668 0.3717 0.053 Uiso 0.50 1 calc PR D 1
H83B H -0.1608 0.8552 0.3062 0.053 Uiso 0.50 1 calc PR D 1
H83C H -0.0622 0.8115 0.3204 0.053 Uiso 0.50 1 calc PR D 1
C93 C -0.3463(5) 0.7128(5) 0.3559(3) 0.0495(10) Uani 0.50 1 d PD D 1
H93A H -0.3172 0.7606 0.3949 0.074 Uiso 0.50 1 calc PR D 1
H93B H -0.4139 0.6367 0.3569 0.074 Uiso 0.50 1 calc PR D 1
H93C H -0.3765 0.7496 0.3306 0.074 Uiso 0.50 1 calc PR D 1
C103 C -0.1462(10) 0.4754(9) 0.1668(5) 0.0280(13) Uani 0.50 1 d PD D 1
H103 H -0.0793 0.4878 0.1979 0.034 Uiso 0.50 1 calc PR D 1
C113 C -0.0869(9) 0.5477(8) 0.1223(5) 0.0392(18) Uani 0.50 1 d PD D 1
H11J H -0.0331 0.5210 0.1041 0.059 Uiso 0.50 1 calc PR D 1
H11K H -0.0374 0.6288 0.1416 0.059 Uiso 0.50 1 calc PR D 1
H11L H -0.1522 0.5396 0.0928 0.059 Uiso 0.50 1 calc PR D 1
C123 C -0.2139(8) 0.3476(8) 0.1366(5) 0.0384(16) Uani 0.50 1 d PD D 1
H12G H -0.1548 0.3268 0.1195 0.058 Uiso 0.50 1 calc PR D 1
H12H H -0.2802 0.3345 0.1062 0.058 Uiso 0.50 1 calc PR D 1
H12I H -0.2498 0.3000 0.1647 0.058 Uiso 0.50 1 calc PR D 1
C13' C -0.2026(13) 0.5620(17) 0.2425(5) 0.0203(15) Uani 0.50 1 d PD D 5
C23' C -0.2911(7) 0.6002(6) 0.2552(2) 0.0219(9) Uani 0.50 1 d PD D 5
C33' C -0.3940(4) 0.5691(4) 0.2135(2) 0.0257(6) Uani 0.50 1 d PD D 5
H33' H -0.4549 0.5913 0.2229 0.031 Uiso 0.50 1 calc PR D 5
C43' C -0.4087(5) 0.5073(5) 0.1594(2) 0.0325(9) Uani 0.50 1 d PD D 5
H43' H -0.4787 0.4874 0.1315 0.039 Uiso 0.50 1 calc PR D 5
C53' C -0.3203(6) 0.4744(7) 0.1459(3) 0.0313(11) Uani 0.50 1 d PD D 5
H53' H -0.3301 0.4322 0.1083 0.038 Uiso 0.50 1 calc PR D 5
C63' C -0.2159(6) 0.5019(6) 0.1867(3) 0.0257(6) Uani 0.50 1 d PD D 5
C73' C -0.2784(4) 0.6692(4) 0.3139(2) 0.0263(9) Uani 0.50 1 d PD D 5
H73' H -0.2127 0.6671 0.3405 0.032 Uiso 0.50 1 calc PR D 5
C83' C -0.2392(5) 0.7947(4) 0.3112(2) 0.0354(7) Uani 0.50 1 d PD D 5
H83D H -0.2310 0.8381 0.3498 0.053 Uiso 0.50 1 calc PR D 5
H83E H -0.3022 0.7981 0.2849 0.053 Uiso 0.50 1 calc PR D 5
H83F H -0.1594 0.8285 0.2973 0.053 Uiso 0.50 1 calc PR D 5
C93' C -0.3999(5) 0.6212(5) 0.3392(3) 0.0495(10) Uani 0.50 1 d PD D 5
H93D H -0.3869 0.6684 0.3773 0.074 Uiso 0.50 1 calc PR D 5
H93E H -0.4250 0.5416 0.3427 0.074 Uiso 0.50 1 calc PR D 5
H93F H -0.4651 0.6230 0.3137 0.074 Uiso 0.50 1 calc PR D 5
C10' C -0.1248(10) 0.4630(9) 0.1673(5) 0.0280(13) Uani 0.50 1 d PD D 5
H10' H -0.0607 0.4821 0.2013 0.034 Uiso 0.50 1 calc PR D 5
C11' C -0.0590(10) 0.5282(9) 0.1216(5) 0.0392(18) Uani 0.50 1 d PD D 5
H11M H 0.0023 0.5044 0.1102 0.059 Uiso 0.50 1 calc PR D 5
H11N H -0.0170 0.6112 0.1375 0.059 Uiso 0.50 1 calc PR D 5
H11O H -0.1203 0.5106 0.0878 0.059 Uiso 0.50 1 calc PR D 5
C12' C -0.1849(8) 0.3328(8) 0.1425(5) 0.0384(16) Uani 0.50 1 d PD D 5
H12J H -0.1206 0.3122 0.1325 0.058 Uiso 0.50 1 calc PR D 5
H12K H -0.2452 0.3129 0.1079 0.058 Uiso 0.50 1 calc PR D 5
H12L H -0.2273 0.2903 0.1713 0.058 Uiso 0.50 1 calc PR D 5
N14 N 0.22317(13) 0.89311(12) 0.15902(6) 0.0165(3) Uani 1 1 d D . .
N24 N 0.10575(16) 1.02144(14) 0.21275(8) 0.0257(3) Uani 1 1 d . . .
C14 C 0.42415(17) 1.02593(16) 0.12250(8) 0.0226(4) Uani 1 1 d . . .
C24 C 0.30215(16) 0.99778(15) 0.14966(8) 0.0198(3) Uani 1 1 d . E .
C34 C 0.28774(18) 1.09370(16) 0.16883(9) 0.0246(4) Uani 1 1 d . . .
H34A H 0.3571 1.1650 0.1676 0.030 Uiso 1 1 calc R E .
C44 C 0.18727(19) 1.10381(17) 0.19002(9) 0.0266(4) Uani 1 1 d . E .
C54 C 0.1876(2) 1.21839(18) 0.18160(11) 0.0357(5) Uani 1 1 d . . .
C64 C 0.4275(2) 0.9301(2) 0.07922(11) 0.0365(5) Uani 1 1 d . . .
H64A H 0.5082 0.9601 0.0660 0.055 Uiso 1 1 calc R . .
H64B H 0.3615 0.9034 0.0462 0.055 Uiso 1 1 calc R . .
H64C H 0.4151 0.8658 0.0978 0.055 Uiso 1 1 calc R . .
C74 C 0.52701(19) 1.0631(2) 0.17372(10) 0.0319(5) Uani 1 1 d . . .
H74A H 0.6064 1.0842 0.1599 0.048 Uiso 1 1 calc R . .
H74B H 0.5077 0.9993 0.1937 0.048 Uiso 1 1 calc R . .
H74C H 0.5327 1.1295 0.2004 0.048 Uiso 1 1 calc R . .
C84 C 0.4598(2) 1.1276(2) 0.09129(10) 0.0358(5) Uani 1 1 d . . .
H84A H 0.5293 1.1361 0.0710 0.054 Uiso 1 1 calc R . .
H84B H 0.4842 1.1986 0.1196 0.054 Uiso 1 1 calc R . .
H84C H 0.3884 1.1126 0.0635 0.054 Uiso 1 1 calc R . .
C94 C 0.1939(3) 1.2254(2) 0.11799(12) 0.0449(6) Uani 1 1 d . E .
H94A H 0.1886 1.2938 0.1111 0.067 Uiso 1 1 calc R . .
H94B H 0.1246 1.1563 0.0937 0.067 Uiso 1 1 calc R . .
H94C H 0.2726 1.2306 0.1086 0.067 Uiso 1 1 calc R . .
C104 C 0.3045(3) 1.3202(2) 0.21906(13) 0.0469(7) Uani 1 1 d . E .
H10E H 0.3040 1.3925 0.2160 0.070 Uiso 1 1 calc R . .
H10F H 0.3786 1.3211 0.2058 0.070 Uiso 1 1 calc R . .
H10G H 0.3053 1.3120 0.2593 0.070 Uiso 1 1 calc R . .
C114 C 0.0756(3) 1.2351(2) 0.19472(16) 0.0597(9) Uani 1 1 d . E .
H11P H 0.0843 1.3061 0.1837 0.090 Uiso 1 1 calc R . .
H11Q H 0.0718 1.2406 0.2360 0.090 Uiso 1 1 calc R . .
H11R H -0.0008 1.1694 0.1728 0.090 Uiso 1 1 calc R . .
C15 C 0.20464(16) 0.79119(15) 0.12050(8) 0.0188(3) Uani 1 1 d . . .
C25 C 0.2487(2) 0.71837(17) 0.13775(8) 0.0250(4) Uani 1 1 d . . .
C35 C 0.2348(3) 0.6249(2) 0.09711(10) 0.0374(5) Uani 1 1 d . . .
H35A H 0.2653 0.5757 0.1083 0.045 Uiso 1 1 calc R . .
C45 C 0.1783(2) 0.6020(2) 0.04133(10) 0.0385(5) Uani 1 1 d . . .
H45A H 0.1739 0.5403 0.0138 0.046 Uiso 1 1 calc R . .
C55 C 0.1284(2) 0.66887(19) 0.02571(9) 0.0316(5) Uani 1 1 d . . .
H55A H 0.0864 0.6510 -0.0125 0.038 Uiso 1 1 calc R . .
C65 C 0.13814(17) 0.76248(17) 0.06464(8) 0.0238(4) Uani 1 1 d . . .
C75 C 0.3115(2) 0.7375(2) 0.19843(9) 0.0365(5) Uani 1 1 d . . .
H75A H 0.3189 0.8106 0.2209 0.044 Uiso 1 1 calc R . .
C85 C 0.2320(4) 0.6395(2) 0.22730(12) 0.0728(12) Uani 1 1 d . . .
H85A H 0.1496 0.6341 0.2272 0.109 Uiso 1 1 calc R . .
H85B H 0.2718 0.6546 0.2671 0.109 Uiso 1 1 calc R . .
H85C H 0.2237 0.5668 0.2061 0.109 Uiso 1 1 calc R . .
C95 C 0.4421(3) 0.7508(3) 0.19951(14) 0.0740(12) Uani 1 1 d . . .
H95A H 0.4920 0.8153 0.1817 0.111 Uiso 1 1 calc R . .
H95B H 0.4372 0.6798 0.1781 0.111 Uiso 1 1 calc R . .
H95C H 0.4809 0.7657 0.2395 0.111 Uiso 1 1 calc R . .
C105 C 0.0734(2) 0.8284(2) 0.04623(9) 0.0362(5) Uani 1 1 d . . .
H10H H 0.0744 0.8801 0.0816 0.043 Uiso 1 1 calc R . .
C115 C -0.0621(3) 0.7466(3) 0.02021(17) 0.0728(8) Uani 1 1 d . . .
H11S H -0.1065 0.7910 0.0163 0.109 Uiso 1 1 calc R . .
H11T H -0.1004 0.6926 0.0454 0.109 Uiso 1 1 calc R . .
H11U H -0.0664 0.7036 -0.0178 0.109 Uiso 1 1 calc R . .
C125 C 0.1333(3) 0.9023(3) 0.00432(17) 0.0728(8) Uani 1 1 d . . .
H12M H 0.2172 0.9619 0.0223 0.109 Uiso 1 1 calc R . .
H12N H 0.0838 0.9388 -0.0068 0.109 Uiso 1 1 calc R . .
H12O H 0.1380 0.8546 -0.0300 0.109 Uiso 1 1 calc R . .
C16 C -0.0098(5) 1.0212(6) 0.2280(2) 0.0197(9) Uani 0.50 1 d PD E 1
C26 C -0.1248(5) 0.9638(5) 0.1914(2) 0.0234(8) Uani 0.50 1 d PD E 1
C36 C -0.2246(4) 0.9714(4) 0.2120(2) 0.0295(7) Uani 0.50 1 d PD E 1
H36 H -0.3033 0.9349 0.1879 0.035 Uiso 0.50 1 calc PR E 1
C46 C -0.2110(5) 1.0310(4) 0.2668(2) 0.0347(9) Uani 0.50 1 d PD E 1
H46 H -0.2798 1.0364 0.2798 0.042 Uiso 0.50 1 calc PR E 1
C56 C -0.0985(5) 1.0827(4) 0.3030(2) 0.0298(7) Uani 0.50 1 d PD E 1
H56 H -0.0914 1.1209 0.3412 0.036 Uiso 0.50 1 calc PR E 1
C66 C 0.0046(4) 1.0795(4) 0.2839(2) 0.0234(7) Uani 0.50 1 d PD E 1
C76 C -0.1417(5) 0.8954(4) 0.1327(2) 0.0323(6) Uani 0.50 1 d PD E 1
H76 H -0.0605 0.9304 0.1183 0.039 Uiso 0.50 1 calc PR E 1
C86 C -0.1713(4) 0.7745(4) 0.1382(2) 0.0323(6) Uani 0.50 1 d PD E 1
H86A H -0.2523 0.7196 0.1151 0.049 Uiso 0.50 1 calc PR E 1
H86B H -0.1737 0.7683 0.1787 0.049 Uiso 0.50 1 calc PR E 1
H86C H -0.1072 0.7572 0.1245 0.049 Uiso 0.50 1 calc PR E 1
C96 C -0.2391(5) 0.8975(5) 0.0893(2) 0.0453(10) Uani 0.50 1 d PD E 1
H96A H -0.2456 0.8522 0.0516 0.068 Uiso 0.50 1 calc PR E 1
H96B H -0.2142 0.9772 0.0860 0.068 Uiso 0.50 1 calc PR E 1
H96C H -0.3197 0.8646 0.1025 0.068 Uiso 0.50 1 calc PR E 1
C106 C 0.1245(5) 1.1399(4) 0.3251(2) 0.0265(8) Uani 0.50 1 d PD E 1
H106 H 0.1919 1.1411 0.3035 0.032 Uiso 0.50 1 calc PR E 1
C116 C 0.1190(5) 1.0751(4) 0.3734(2) 0.0350(8) Uani 0.50 1 d PD E 1
H11V H 0.1974 1.1168 0.4004 0.052 Uiso 0.50 1 calc PR E 1
H11W H 0.1056 0.9977 0.3571 0.052 Uiso 0.50 1 calc PR E 1
H11X H 0.0505 1.0693 0.3938 0.052 Uiso 0.50 1 calc PR E 1
C126 C 0.1584(6) 1.2648(4) 0.3514(3) 0.0405(10) Uani 0.50 1 d PD E 1
H12P H 0.2371 1.3006 0.3780 0.061 Uiso 0.50 1 calc PR E 1
H12Q H 0.0928 1.2656 0.3724 0.061 Uiso 0.50 1 calc PR E 1
H12R H 0.1668 1.3080 0.3207 0.061 Uiso 0.50 1 calc PR E 1
C16" C 0.0191(5) 1.0376(6) 0.2453(2) 0.0197(9) Uani 0.50 1 d PD E 5
C26" C -0.1030(5) 0.9842(5) 0.2153(2) 0.0234(8) Uani 0.50 1 d PD E 5
C36" C -0.1958(4) 0.9937(4) 0.2442(2) 0.0295(7) Uani 0.50 1 d PD E 5
H36" H -0.2788 0.9592 0.2247 0.035 Uiso 0.50 1 calc PR E 5
C46" C -0.1664(5) 1.0528(4) 0.3008(2) 0.0347(9) Uani 0.50 1 d PD E 5
H46" H -0.2298 1.0580 0.3197 0.042 Uiso 0.50 1 calc PR E 5
C56" C -0.0470(4) 1.1040(4) 0.3301(2) 0.0298(7) Uani 0.50 1 d PD E 5
H56" H -0.0289 1.1436 0.3691 0.036 Uiso 0.50 1 calc PR E 5
C66" C 0.0479(4) 1.0980(4) 0.3029(2) 0.0234(7) Uani 0.50 1 d PD E 5
C76" C -0.1397(5) 0.9173(4) 0.1539(2) 0.0323(6) Uani 0.50 1 d PD E 5
H76" H -0.0623 0.9286 0.1382 0.039 Uiso 0.50 1 calc PR E 5
C86" C -0.2218(4) 0.7871(4) 0.1505(2) 0.0323(6) Uani 0.50 1 d PD E 5
H86D H -0.2146 0.7435 0.1153 0.049 Uiso 0.50 1 calc PR E 5
H86E H -0.3085 0.7701 0.1500 0.049 Uiso 0.50 1 calc PR E 5
H86F H -0.1943 0.7651 0.1842 0.049 Uiso 0.50 1 calc PR E 5
C96" C -0.2091(5) 0.9600(5) 0.1155(3) 0.0453(10) Uani 0.50 1 d PD E 5
H96D H -0.2309 0.9153 0.0761 0.068 Uiso 0.50 1 calc PR E 5
H96E H -0.1557 1.0416 0.1158 0.068 Uiso 0.50 1 calc PR E 5
H96F H -0.2850 0.9504 0.1304 0.068 Uiso 0.50 1 calc PR E 5
C10" C 0.1773(5) 1.1586(4) 0.3366(2) 0.0265(8) Uani 0.50 1 d PD E 5
H10" H 0.2357 1.1574 0.3097 0.032 Uiso 0.50 1 calc PR E 5
C11" C 0.1874(5) 1.0960(4) 0.3837(2) 0.0350(8) Uani 0.50 1 d PD E 5
H11Y H 0.2729 1.1348 0.4042 0.052 Uiso 0.50 1 calc PR E 5
H11Z H 0.1643 1.0162 0.3664 0.052 Uiso 0.50 1 calc PR E 5
H11" H 0.1313 1.0967 0.4109 0.052 Uiso 0.50 1 calc PR E 5
C12" C 0.2187(6) 1.2845(4) 0.3641(3) 0.0405(10) Uani 0.50 1 d PD E 5
H12S H 0.3045 1.3208 0.3840 0.061 Uiso 0.50 1 calc PR E 5
H12T H 0.1645 1.2876 0.3919 0.061 Uiso 0.50 1 calc PR E 5
H12U H 0.2134 1.3257 0.3341 0.061 Uiso 0.50 1 calc PR E 5
C17 C 0.4825(3) 0.5785(3) 0.53639(19) 0.0718(10) Uani 1 1 d . . .
D17A H 0.4708 0.6339 0.5615 0.086 Uiso 1 1 calc R . .
C27 C 0.5789(3) 0.6145(3) 0.5052(2) 0.0763(11) Uani 1 1 d . . .
D27A H 0.6337 0.6944 0.5093 0.092 Uiso 1 1 calc R . .
C37 C 0.5964(3) 0.5361(3) 0.46842(18) 0.0666(9) Uani 1 1 d . . .
D37A H 0.6622 0.5608 0.4465 0.080 Uiso 1 1 calc R . .
C47 C 0.4312(3) 0.3901(2) 0.00894(13) 0.0553(8) Uani 1 1 d . . .
D47A H 0.3839 0.3144 0.0153 0.066 Uiso 1 1 calc R . .
C57 C 0.3934(3) 0.4719(3) 0.02391(13) 0.0563(8) Uani 1 1 d . . .
D57A H 0.3197 0.4522 0.0402 0.068 Uiso 1 1 calc R . .
C67 C 0.4625(3) 0.5821(3) 0.01531(13) 0.0560(8) Uani 1 1 d . . .
D67A H 0.4370 0.6387 0.0260 0.067 Uiso 1 1 calc R . .

loop_
_atom_site_aniso_label
_atom_site_aniso_U_11
_atom_site_aniso_U_22
_atom_site_aniso_U_33
_atom_site_aniso_U_23
_atom_site_aniso_U_13
_atom_site_aniso_U_12
Co1 0.01653(12) 0.01321(11) 0.02360(13) 0.00680(9) 0.00674(9) 0.00691(9)
Co2 0.02380(13) 0.01743(12) 0.03068(14) 0.01273(10) 0.01543(11) 0.01175(10)
N11 0.0191(7) 0.0191(7) 0.0172(7) -0.0006(6) 0.0041(6) 0.0043(6)
N21 0.0171(7) 0.0167(7) 0.0232(7) 0.0069(6) 0.0062(6) 0.0079(6)
C11 0.0242(10) 0.0373(11) 0.0234(10) 0.0042(8) 0.0002(8) 0.0134(9)
C21 0.0199(9) 0.0243(9) 0.0204(9) -0.0003(7) 0.0029(7) 0.0100(7)
C31 0.0223(9) 0.0175(8) 0.0242(9) 0.0032(7) 0.0015(7) 0.0097(7)
C41 0.0187(8) 0.0146(7) 0.0218(8) 0.0029(6) 0.0043(6) 0.0075(6)
C51 0.0229(9) 0.0154(8) 0.0300(10) 0.0101(7) 0.0062(7) 0.0059(7)
C61 0.0348(16) 0.0511(19) 0.0373(16) 0.0008(14) -0.0113(13) 0.0150(15)
C71 0.0379(16) 0.0522(18) 0.0362(15) 0.0239(14) -0.0017(12) 0.0150(14)
C81 0.0432(18) 0.067(2) 0.0340(15) 0.0212(15) 0.0089(13) 0.0392(18)
C61' 0.031(6) 0.023(5) 0.044(7) -0.004(5) -0.006(5) 0.023(5)
C71' 0.0379(16) 0.0522(18) 0.0362(15) 0.0239(14) -0.0017(12) 0.0150(14)
C81' 0.0432(18) 0.067(2) 0.0340(15) 0.0212(15) 0.0089(13) 0.0392(18)
C91 0.0348(13) 0.0466(14) 0.0382(13) 0.0209(11) 0.0112(10) 0.0085(11)
C101 0.0417(14) 0.0136(9) 0.0750(19) 0.0061(10) 0.0134(13) 0.0090(9)
C111 0.0229(10) 0.0282(11) 0.0529(15) 0.0234(10) 0.0029(10) -0.0006(9)
C12 0.0256(10) 0.0228(9) 0.0186(9) -0.0021(7) 0.0042(7) 0.0042(8)
C22 0.0342(12) 0.0344(12) 0.0316(12) -0.0110(9) 0.0118(10) -0.0087(10)
C32 0.0431(16) 0.0481(16) 0.0499(17) -0.0226(13) 0.0158(13) -0.0194(13)
C42 0.0494(16) 0.0437(15) 0.0383(14) -0.0237(12) 0.0042(12) -0.0065(13)
C52 0.0447(14) 0.0341(12) 0.0229(10) -0.0084(9) 0.0053(9) 0.0089(11)
C62 0.0329(11) 0.0215(9) 0.0203(9) 0.0017(7) 0.0068(8) 0.0088(8)
C72 0.0150(17) 0.0305(17) 0.0243(17) 0.0061(12) 0.0013(12) 0.0069(11)
C82 0.0334(18) 0.0317(15) 0.0281(16) 0.0101(13) 0.0061(13) 0.0042(15)
C92 0.0188(15) 0.078(3) 0.040(2) 0.0093(18) 0.0020(14) 0.0186(17)
C72' 0.0150(17) 0.0305(17) 0.0243(17) 0.0061(12) 0.0013(12) 0.0069(11)
C82' 0.0334(18) 0.0317(15) 0.0281(16) 0.0101(13) 0.0061(13) 0.0042(15)
C92' 0.0188(15) 0.078(3) 0.040(2) 0.0093(18) 0.0020(14) 0.0186(17)
C102 0.0358(11) 0.0232(9) 0.0253(10) 0.0026(7) 0.0148(8) 0.0112(9)
C112 0.038(3) 0.052(2) 0.083(6) 0.033(5) 0.015(4) 0.023(3)
C122 0.055(2) 0.068(5) 0.055(4) 0.035(4) 0.029(3) 0.020(4)
C10Z 0.0358(11) 0.0232(9) 0.0253(10) 0.0026(7) 0.0148(8) 0.0112(9)
C11Z 0.038(3) 0.052(2) 0.083(6) 0.033(5) 0.015(4) 0.023(3)
C12Z 0.055(2) 0.068(5) 0.055(4) 0.035(4) 0.029(3) 0.020(4)
C13 0.0154(9) 0.012(6) 0.036(2) 0.0142(17) 0.0069(12) 0.005(2)
C23 0.0190(19) 0.021(3) 0.028(3) 0.011(2) 0.007(2) 0.009(2)
C33 0.0147(9) 0.0270(14) 0.0305(13) 0.0123(11) 0.0005(9) 0.0043(7)
C43 0.0185(13) 0.039(3) 0.033(3) 0.014(2) -0.004(2) 0.0068(14)
C53 0.015(2) 0.034(3) 0.034(3) 0.014(2) 0.0015(17) 0.0012(13)
C63 0.0147(9) 0.0270(14) 0.0305(13) 0.0123(11) 0.0005(9) 0.0043(7)
C73 0.030(2) 0.030(2) 0.030(3) 0.0158(18) 0.0131(17) 0.019(2)
C83 0.0468(19) 0.0296(15) 0.0432(18) 0.0166(13) 0.0195(15) 0.0249(15)
C93 0.048(2) 0.065(2) 0.064(3) 0.035(2) 0.035(2) 0.040(2)
C103 0.018(3) 0.028(2) 0.0211(10) -0.0009(13) 0.0039(18) -0.0007(14)
C113 0.032(4) 0.034(3) 0.0259(13) -0.002(2) 0.012(3) -0.0042(18)
C123 0.030(4) 0.031(3) 0.035(3) -0.0008(18) 0.003(3) 0.0015(19)
C13' 0.0154(9) 0.012(6) 0.036(2) 0.0142(17) 0.0069(12) 0.005(2)
C23' 0.0190(19) 0.021(3) 0.028(3) 0.011(2) 0.007(2) 0.009(2)
C33' 0.0147(9) 0.0270(14) 0.0305(13) 0.0123(11) 0.0005(9) 0.0043(7)
C43' 0.0185(13) 0.039(3) 0.033(3) 0.014(2) -0.004(2) 0.0068(14)
C53' 0.015(2) 0.034(3) 0.034(3) 0.014(2) 0.0015(17) 0.0012(13)
C63' 0.0147(9) 0.0270(14) 0.0305(13) 0.0123(11) 0.0005(9) 0.0043(7)
C73' 0.030(2) 0.030(2) 0.030(3) 0.0158(18) 0.0131(17) 0.019(2)
C83' 0.0468(19) 0.0296(15) 0.0432(18) 0.0166(13) 0.0195(15) 0.0249(15)
C93' 0.048(2) 0.065(2) 0.064(3) 0.035(2) 0.035(2) 0.040(2)
C10' 0.018(3) 0.028(2) 0.0211(10) -0.0009(13) 0.0039(18) -0.0007(14)
C11' 0.032(4) 0.034(3) 0.0259(13) -0.002(2) 0.012(3) -0.0042(18)
C12' 0.030(4) 0.031(3) 0.035(3) -0.0008(18) 0.003(3) 0.0015(19)
N14 0.0131(6) 0.0159(6) 0.0179(7) 0.0043(5) 0.0033(5) 0.0043(5)
N24 0.0267(8) 0.0226(8) 0.0368(9) 0.0161(7) 0.0169(7) 0.0147(7)
C14 0.0152(8) 0.0210(8) 0.0266(9) 0.0069(7) 0.0069(7) 0.0033(7)
C24 0.0158(8) 0.0195(8) 0.0206(8) 0.0053(6) 0.0039(6) 0.0050(7)
C34 0.0210(9) 0.0166(8) 0.0333(10) 0.0089(7) 0.0102(8) 0.0046(7)
C44 0.0267(10) 0.0194(9) 0.0371(11) 0.0139(8) 0.0122(8) 0.0105(8)
C54 0.0402(12) 0.0233(10) 0.0556(15) 0.0240(10) 0.0247(11) 0.0180(9)
C64 0.0232(10) 0.0347(12) 0.0427(13) 0.0014(10) 0.0176(9) 0.0065(9)
C74 0.0183(9) 0.0403(12) 0.0321(11) 0.0081(9) 0.0050(8) 0.0096(9)
C84 0.0342(12) 0.0401(12) 0.0388(12) 0.0214(10) 0.0205(10) 0.0164(10)
C94 0.0469(15) 0.0421(14) 0.0586(17) 0.0310(13) 0.0171(13) 0.0247(12)
C104 0.0614(17) 0.0226(11) 0.0619(17) 0.0162(11) 0.0206(14) 0.0205(12)
C114 0.0645(19) 0.0407(14) 0.113(3) 0.0539(17) 0.0565(19) 0.0401(14)
C15 0.0156(8) 0.0189(8) 0.0179(8) 0.0039(6) 0.0045(6) 0.0046(6)
C25 0.0314(10) 0.0251(9) 0.0220(9) 0.0055(7) 0.0058(8) 0.0158(8)
C35 0.0585(16) 0.0322(11) 0.0297(11) 0.0044(9) 0.0119(10) 0.0282(11)
C45 0.0536(15) 0.0277(11) 0.0255(11) -0.0024(8) 0.0130(10) 0.0134(11)
C55 0.0283(10) 0.0311(11) 0.0187(9) 0.0009(8) 0.0045(8) 0.0013(9)
C65 0.0180(8) 0.0264(9) 0.0187(8) 0.0046(7) 0.0028(7) 0.0035(7)
C75 0.0582(15) 0.0389(12) 0.0252(10) 0.0031(9) -0.0023(10) 0.0363(12)
C85 0.153(4) 0.0377(15) 0.0275(13) 0.0112(11) 0.0033(17) 0.045(2)
C95 0.087(2) 0.112(3) 0.0555(19) -0.0098(18) -0.0198(17) 0.087(2)
C105 0.0362(12) 0.0512(14) 0.0216(10) 0.0093(9) -0.0038(9) 0.0218(11)
C115 0.0318(10) 0.0901(18) 0.0979(19) 0.0676(16) 0.0044(11) 0.0168(11)
C125 0.0318(10) 0.0901(18) 0.0979(19) 0.0676(16) 0.0044(11) 0.0168(11)
C16 0.017(2) 0.017(2) 0.031(3) 0.013(2) 0.0059(18) 0.011(2)
C26 0.0200(18) 0.0207(18) 0.033(3) 0.014(2) 0.0036(19) 0.0102(15)
C36 0.0235(17) 0.0278(16) 0.045(2) 0.0169(19) 0.0110(17) 0.0153(14)
C46 0.037(2) 0.0298(17) 0.053(3) 0.019(2) 0.0235(19) 0.0237(18)
C56 0.035(2) 0.0257(16) 0.041(2) 0.0124(16) 0.0162(15) 0.0216(18)
C66 0.028(3) 0.0208(17) 0.030(2) 0.0119(18) 0.0080(16) 0.016(2)
C76 0.0237(10) 0.0347(12) 0.0411(16) 0.0198(12) 0.0050(11) 0.0125(9)
C86 0.0237(10) 0.0347(12) 0.0411(16) 0.0198(12) 0.0050(11) 0.0125(9)
C96 0.037(2) 0.049(3) 0.049(3) 0.0208(18) -0.0028(18) 0.018(2)
C106 0.034(3) 0.0240(17) 0.0251(19) 0.0033(14) 0.0036(19) 0.018(2)
C116 0.052(3) 0.0336(18) 0.0270(17) 0.0041(13) 0.0042(19) 0.027(2)
C126 0.054(3) 0.0259(18) 0.040(2) 0.0015(16) 0.004(2) 0.019(2)
C16" 0.017(2) 0.017(2) 0.031(3) 0.013(2) 0.0059(18) 0.011(2)
C26" 0.0200(18) 0.0207(18) 0.033(3) 0.014(2) 0.0036(19) 0.0102(15)
C36" 0.0235(17) 0.0278(16) 0.045(2) 0.0169(19) 0.0110(17) 0.0153(14)
C46" 0.037(2) 0.0298(17) 0.053(3) 0.019(2) 0.0235(19) 0.0237(18)
C56" 0.035(2) 0.0257(16) 0.041(2) 0.0124(16) 0.0162(15) 0.0216(18)
C66" 0.028(3) 0.0208(17) 0.030(2) 0.0119(18) 0.0080(16) 0.016(2)
C76" 0.0237(10) 0.0347(12) 0.0411(16) 0.0198(12) 0.0050(11) 0.0125(9)
C86" 0.0237(10) 0.0347(12) 0.0411(16) 0.0198(12) 0.0050(11) 0.0125(9)
C96" 0.037(2) 0.049(3) 0.049(3) 0.0208(18) -0.0028(18) 0.018(2)
C10" 0.034(3) 0.0240(17) 0.0251(19) 0.0033(14) 0.0036(19) 0.018(2)
C11" 0.052(3) 0.0336(18) 0.0270(17) 0.0041(13) 0.0042(19) 0.027(2)
C12" 0.054(3) 0.0259(18) 0.040(2) 0.0015(16) 0.004(2) 0.019(2)
C17 0.063(2) 0.057(2) 0.108(3) 0.022(2) 0.025(2) 0.0358(18)
C27 0.056(2) 0.0470(18) 0.128(4) 0.029(2) 0.028(2) 0.0217(16)
C37 0.0473(18) 0.062(2) 0.105(3) 0.031(2) 0.0251(18) 0.0321(16)
C47 0.0674(19) 0.0377(14) 0.0523(17) 0.0054(12) 0.0309(15) 0.0159(14)
C57 0.0596(18) 0.0460(16) 0.0565(18) 0.0037(13) 0.0350(15) 0.0177(14)
C67 0.067(2) 0.0442(15) 0.0560(18) 0.0038(13) 0.0311(15) 0.0243(15)

loop_
_atom_type_symbol
_atom_type_description
_atom_type_scat_dispersion_real
_atom_type_scat_dispersion_imag
_atom_type_scat_source
C C 0.0033 0.0016 'International Tables Vol C Tables 4.2.6.8 and 6.1.1.4'
D D 0.0000 0.0000 'International Tables Vol C Tables 4.2.6.8 and 6.1.1.4'
N N 0.0061 0.0033 'International Tables Vol C Tables 4.2.6.8 and 6.1.1.4'
Co Co 0.3494 0.9721 'International Tables Vol C Tables 4.2.6.8 and 6.1.1.4'
H H 0.0000 0.0000 'International Tables Vol C Tables 4.2.6.8 and 6.1.1.4'

loop_
_geom_angle_atom_site_label_1
_geom_angle_atom_site_label_2
_geom_angle_atom_site_label_3
_geom_angle
_geom_angle_site_symmetry_1
_geom_angle_site_symmetry_3
N11 Co1 N21 96.02(6) . .
N11 Co1 Co2 129.89(5) . .
N21 Co1 Co2 133.87(5) . .
N11 Co1 H1 164.8 . .
N21 Co1 H1 98.8 . .
Co2 Co1 H1 35.1 . .
N11 Co1 H2 88.4 . .
N21 Co1 H2 174.5 . .
Co2 Co1 H2 42.1 . .
H1 Co1 H2 77.0 . .
N11 Co1 H1' 124.5 . .
N21 Co1 H1' 120.9 . .
Co2 Co1 H1' 40.0 . .
H1 Co1 H1' 48.7 . .
H2 Co1 H1' 53.6 . .
N11 Co1 H2' 126.5 . .
N21 Co1 H2' 111.8 . .
Co2 Co1 H2' 40.6 . .
H1 Co1 H2' 43.5 . .
H2 Co1 H2' 67.7 . .
H1' Co1 H2' 79.0 . .
N14 Co2 N24 95.60(6) . .
N14 Co2 Co1 130.52(4) . .
N24 Co2 Co1 133.70(5) . .
N14 Co2 H1 123.6 . .
N24 Co2 H1 124.5 . .
Co1 Co2 H1 36.9 . .
N14 Co2 H2 121.8 . .
N24 Co2 H2 115.9 . .
Co1 Co2 H2 41.0 . .
H1 Co2 H2 77.6 . .
N14 Co2 H1' 170.7 . .
N24 Co2 H1' 93.7 . .
Co1 Co2 H1' 40.2 . .
H1 Co2 H1' 49.8 . .
H2 Co2 H1' 53.1 . .
N14 Co2 H2' 90.5 . .
N24 Co2 H2' 169.0 . .
Co1 Co2 H2' 41.9 . .
H1 Co2 H2' 44.9 . .
H2 Co2 H2' 67.7 . .
H1' Co2 H2' 80.4 . .
C21 N11 C12 119.03(16) . .
C21 N11 Co1 118.81(12) . .
C12 N11 Co1 121.54(13) . .
C41 N21 C13 125.3(10) . .
C41 N21 C13' 118.6(10) . .
C41 N21 Co1 121.57(13) . .
C13 N21 Co1 113.1(10) . .
C13' N21 Co1 119.4(10) . .
C81' C11 C61' 121.7(9) . .
C61 C11 C81 108.6(2) . .
C81' C11 C21 109.5(5) . .
C61' C11 C21 108.3(5) . .
C61 C11 C21 121.0(2) . .
C81 C11 C21 106.92(18) . .
C61 C11 C71 102.8(2) . .
C81 C11 C71 103.5(2) . .
C21 C11 C71 112.64(18) . .
C81' C11 C71' 106.3(9) . .
C61' C11 C71' 102.9(8) . .
C21 C11 C71' 107.1(5) . .
N11 C21 C31 121.21(17) . .
N11 C21 C11 124.49(17) . .
C31 C21 C11 114.18(17) . .
C21 C31 C41 131.21(17) . .
C21 C31 H31A 114.4 . .
C41 C31 H31A 114.4 . .
N21 C41 C31 120.76(16) . .
N21 C41 C51 127.52(16) . .
C31 C41 C51 111.70(15) . .
C111 C51 C101 107.18(19) . .
C111 C51 C91 105.24(18) . .
C101 C51 C91 108.6(2) . .
C111 C51 C41 119.02(16) . .
C101 C51 C41 108.81(16) . .
C91 C51 C41 107.56(17) . .
C11 C61 H61A 109.5 . .
C11 C61 H61B 109.5 . .
C11 C61 H61C 109.5 . .
C11 C71 H71A 109.5 . .
C11 C71 H71B 109.5 . .
C11 C71 H71C 109.5 . .
C11 C81 H81A 109.5 . .
C11 C81 H81B 109.5 . .
C11 C81 H81C 109.5 . .
C11 C61' H61D 109.5 . .
C11 C61' H61E 109.5 . .
H61D C61' H61E 109.5 . .
C11 C61' H61F 109.5 . .
H61D C61' H61F 109.5 . .
H61E C61' H61F 109.5 . .
C11 C71' H71D 109.5 . .
C11 C71' H71E 109.5 . .
H71D C71' H71E 109.5 . .
C11 C71' H71F 109.5 . .
H71D C71' H71F 109.5 . .
H71E C71' H71F 109.5 . .
C11 C81' H81D 109.5 . .
C11 C81' H81E 109.5 . .
H81D C81' H81E 109.5 . .
C11 C81' H81F 109.5 . .
H81D C81' H81F 109.5 . .
H81E C81' H81F 109.5 . .
C51 C91 H91A 109.5 . .
C51 C91 H91B 109.5 . .
H91A C91 H91B 109.5 . .
C51 C91 H91C 109.5 . .
H91A C91 H91C 109.5 . .
H91B C91 H91C 109.5 . .
C51 C101 H10A 109.5 . .
C51 C101 H10B 109.5 . .
H10A C101 H10B 109.5 . .
C51 C101 H10C 109.5 . .
H10A C101 H10C 109.5 . .
H10B C101 H10C 109.5 . .
C51 C111 H11A 109.5 . .
C51 C111 H11B 109.5 . .
H11A C111 H11B 109.5 . .
C51 C111 H11C 109.5 . .
H11A C111 H11C 109.5 . .
H11B C111 H11C 109.5 . .
C22 C12 C62 119.81(18) . .
C22 C12 N11 121.87(18) . .
C62 C12 N11 118.31(17) . .
C32 C22 C12 118.5(2) . .
C32 C22 C72 116.7(3) . .
C12 C22 C72 123.5(2) . .
C32 C22 C72' 119.0(3) . .
C12 C22 C72' 121.1(2) . .
C42 C32 C22 121.8(2) . .
C42 C32 H32A 119.1 . .
C22 C32 H32A 119.1 . .
C32 C42 C52 119.6(2) . .
C32 C42 H42A 120.2 . .
C52 C42 H42A 120.2 . .
C42 C52 C62 121.1(2) . .
C42 C52 H52A 119.4 . .
C62 C52 H52A 119.4 . .
C52 C62 C12 118.9(2) . .
C52 C62 C102 118.83(19) . .
C12 C62 C102 122.20(17) . .
C92 C72 C82 109.7(4) . .
C92 C72 C22 120.3(4) . .
C82 C72 C22 103.2(3) . .
C92 C72 H72 107.7 . .
C82 C72 H72 107.7 . .
C22 C72 H72 107.7 . .
C72 C82 H82A 109.5 . .
C72 C82 H82B 109.5 . .
H82A C82 H82B 109.5 . .
C72 C82 H82C 109.5 . .
H82A C82 H82C 109.5 . .
H82B C82 H82C 109.5 . .
C72 C92 H92A 109.5 . .
C72 C92 H92B 109.5 . .
H92A C92 H92B 109.5 . .
C72 C92 H92C 109.5 . .
H92A C92 H92C 109.5 . .
H92B C92 H92C 109.5 . .
C92' C72' C82' 110.2(4) . .
C92' C72' C22 107.4(3) . .
C82' C72' C22 117.9(4) . .
C92' C72' H72' 107.0 . .
C82' C72' H72' 107.0 . .
C22 C72' H72' 107.0 . .
C72' C82' H82D 109.5 . .
C72' C82' H82E 109.5 . .
H82D C82' H82E 109.5 . .
C72' C82' H82F 109.5 . .
H82D C82' H82F 109.5 . .
H82E C82' H82F 109.5 . .
C72' C92' H92D 109.5 . .
C72' C92' H92E 109.5 . .
H92D C92' H92E 109.5 . .
C72' C92' H92F 109.5 . .
H92D C92' H92F 109.5 . .
H92E C92' H92F 109.5 . .
C112 C102 C62 110.5(5) . .
C112 C102 C122 108.1(5) . .
C62 C102 C122 116.3(4) . .
C112 C102 H102 107.2 . .
C62 C102 H102 107.2 . .
C122 C102 H102 107.2 . .
C102 C112 H11D 109.5 . .
C102 C112 H11E 109.5 . .
H11D C112 H11E 109.5 . .
C102 C112 H11F 109.5 . .
H11D C112 H11F 109.5 . .
H11E C112 H11F 109.5 . .
C102 C122 H12A 109.5 . .
C102 C122 H12B 109.5 . .
H12A C122 H12B 109.5 . .
C102 C122 H12C 109.5 . .
H12A C122 H12C 109.5 . .
H12B C122 H12C 109.5 . .
H11G C11Z H11H 109.5 . .
H11G C11Z H11I 109.5 . .
H11H C11Z H11I 109.5 . .
H12D C12Z H12E 109.5 . .
H12D C12Z H12F 109.5 . .
H12E C12Z H12F 109.5 . .
C63 C13 C23 124.7(5) . .
C63 C13 N21 117.7(6) . .
C23 C13 N21 117.4(7) . .
C33 C23 C13 114.6(4) . .
C33 C23 C73 122.0(5) . .
C13 C23 C73 123.4(6) . .
C43 C33 C23 122.4(5) . .
C43 C33 H33 118.8 . .
C23 C33 H33 118.8 . .
C53 C43 C33 121.2(5) . .
C53 C43 H43 119.4 . .
C33 C43 H43 119.4 . .
C43 C53 C63 120.8(6) . .
C43 C53 H53 119.6 . .
C63 C53 H53 119.6 . .
C13 C63 C53 116.3(5) . .
C13 C63 C103 122.9(7) . .
C53 C63 C103 120.8(7) . .
C23 C73 C83 109.2(5) . .
C23 C73 C93 113.4(5) . .
C83 C73 C93 109.2(4) . .
C23 C73 H73 108.3 . .
C83 C73 H73 108.3 . .
C93 C73 H73 108.3 . .
C73 C83 H83A 109.5 . .
C73 C83 H83B 109.5 . .
H83A C83 H83B 109.5 . .
C73 C83 H83C 109.5 . .
H83A C83 H83C 109.5 . .
H83B C83 H83C 109.5 . .
C73 C93 H93A 109.5 . .
C73 C93 H93B 109.5 . .
H93A C93 H93B 109.5 . .
C73 C93 H93C 109.5 . .
H93A C93 H93C 109.5 . .
H93B C93 H93C 109.5 . .
C63 C103 C113 107.6(7) . .
C63 C103 C123 113.7(8) . .
C113 C103 C123 108.5(7) . .
C63 C103 H103 109.0 . .
C113 C103 H103 109.0 . .
C123 C103 H103 109.0 . .
C103 C113 H11J 109.5 . .
C103 C113 H11K 109.5 . .
H11J C113 H11K 109.5 . .
C103 C113 H11L 109.5 . .
H11J C113 H11L 109.5 . .
H11K C113 H11L 109.5 . .
C103 C123 H12G 109.5 . .
C103 C123 H12H 109.5 . .
H12G C123 H12H 109.5 . .
C103 C123 H12I 109.5 . .
H12G C123 H12I 109.5 . .
H12H C123 H12I 109.5 . .
C63' C13' C23' 118.5(5) . .
C63' C13' N21 120.5(7) . .
C23' C13' N21 120.4(6) . .
C33' C23' C13' 119.8(5) . .
C33' C23' C73' 119.5(5) . .
C13' C23' C73' 120.7(6) . .
C43' C33' C23' 121.4(5) . .
C43' C33' H33' 119.3 . .
C23' C33' H33' 119.3 . .
C33' C43' C53' 119.3(5) . .
C33' C43' H43' 120.4 . .
C53' C43' H43' 120.4 . .
C43' C53' C63' 121.5(5) . .
C43' C53' H53' 119.2 . .
C63' C53' H53' 119.2 . .
C13' C63' C53' 119.4(5) . .
C13' C63' C10' 123.4(7) . .
C53' C63' C10' 117.2(7) . .
C23' C73' C83' 110.7(5) . .
C23' C73' C93' 112.5(5) . .
C83' C73' C93' 108.1(4) . .
C23' C73' H73' 108.5 . .
C83' C73' H73' 108.5 . .
C93' C73' H73' 108.5 . .
C73' C83' H83D 109.5 . .
C73' C83' H83E 109.5 . .
H83D C83' H83E 109.5 . .
C73' C83' H83F 109.5 . .
H83D C83' H83F 109.5 . .
H83E C83' H83F 109.5 . .
C73' C93' H93D 109.5 . .
C73' C93' H93E 109.5 . .
H93D C93' H93E 109.5 . .
C73' C93' H93F 109.5 . .
H93D C93' H93F 109.5 . .
H93E C93' H93F 109.5 . .
C63' C10' C11' 110.1(7) . .
C63' C10' C12' 113.4(8) . .
C11' C10' C12' 108.8(6) . .
C63' C10' H10' 108.2 . .
C11' C10' H10' 108.2 . .
C12' C10' H10' 108.2 . .
C10' C11' H11M 109.5 . .
C10' C11' H11N 109.5 . .
H11M C11' H11N 109.5 . .
C10' C11' H11O 109.5 . .
H11M C11' H11O 109.5 . .
H11N C11' H11O 109.5 . .
C10' C12' H12J 109.5 . .
C10' C12' H12K 109.5 . .
H12J C12' H12K 109.5 . .
C10' C12' H12L 109.5 . .
H12J C12' H12L 109.5 . .
H12K C12' H12L 109.5 . .
C24 N14 C15 119.73(15) . .
C24 N14 Co2 119.29(12) . .
C15 N14 Co2 120.64(11) . .
C44 N24 C16" 122.5(3) . .
C44 N24 C16 122.1(3) . .
C44 N24 Co2 121.45(13) . .
C16" N24 Co2 114.6(3) . .
C16 N24 Co2 116.1(3) . .
C74 C14 C64 107.53(18) . .
C74 C14 C84 107.82(17) . .
C64 C14 C84 105.13(17) . .
C74 C14 C24 105.26(15) . .
C64 C14 C24 118.65(16) . .
C84 C14 C24 112.01(16) . .
N14 C24 C34 121.29(16) . .
N14 C24 C14 124.65(16) . .
C34 C24 C14 113.78(16) . .
C24 C34 C44 131.13(17) . .
C24 C34 H34A 114.4 . .
C44 C34 H34A 114.4 . .
N24 C44 C34 120.66(17) . .
N24 C44 C54 127.41(18) . .
C34 C44 C54 111.93(17) . .
C114 C54 C94 105.2(2) . .
C114 C54 C104 107.7(2) . .
C94 C54 C104 109.0(2) . .
C114 C54 C44 118.45(18) . .
C94 C54 C44 107.92(19) . .
C104 C54 C44 108.3(2) . .
C14 C64 H64A 109.5 . .
C14 C64 H64B 109.5 . .
H64A C64 H64B 109.5 . .
C14 C64 H64C 109.5 . .
H64A C64 H64C 109.5 . .
H64B C64 H64C 109.5 . .
C14 C74 H74A 109.5 . .
C14 C74 H74B 109.5 . .
H74A C74 H74B 109.5 . .
C14 C74 H74C 109.5 . .
H74A C74 H74C 109.5 . .
H74B C74 H74C 109.5 . .
C14 C84 H84A 109.5 . .
C14 C84 H84B 109.5 . .
H84A C84 H84B 109.5 . .
C14 C84 H84C 109.5 . .
H84A C84 H84C 109.5 . .
H84B C84 H84C 109.5 . .
C54 C94 H94A 109.5 . .
C54 C94 H94B 109.5 . .
H94A C94 H94B 109.5 . .
C54 C94 H94C 109.5 . .
H94A C94 H94C 109.5 . .
H94B C94 H94C 109.5 . .
C54 C104 H10E 109.5 . .
C54 C104 H10F 109.5 . .
H10E C104 H10F 109.5 . .
C54 C104 H10G 109.5 . .
H10E C104 H10G 109.5 . .
H10F C104 H10G 109.5 . .
C54 C114 H11P 109.5 . .
C54 C114 H11Q 109.5 . .
H11P C114 H11Q 109.5 . .
C54 C114 H11R 109.5 . .
H11P C114 H11R 109.5 . .
H11Q C114 H11R 109.5 . .
C25 C15 C65 119.52(17) . .
C25 C15 N14 121.45(16) . .
C65 C15 N14 119.01(16) . .
C35 C25 C15 118.54(19) . .
C35 C25 C75 118.56(19) . .
C15 C25 C75 122.89(17) . .
C45 C35 C25 121.7(2) . .
C45 C35 H35A 119.1 . .
C25 C35 H35A 119.1 . .
C55 C45 C35 119.4(2) . .
C55 C45 H45A 120.3 . .
C35 C45 H45A 120.3 . .
C45 C55 C65 121.3(2) . .
C45 C55 H55A 119.4 . .
C65 C55 H55A 119.4 . .
C55 C65 C15 119.12(19) . .
C55 C65 C105 118.96(19) . .
C15 C65 C105 121.89(18) . .
C25 C75 C95 111.8(2) . .
C25 C75 C85 110.3(2) . .
C95 C75 C85 110.9(3) . .
C25 C75 H75A 107.9 . .
C95 C75 H75A 107.9 . .
C85 C75 H75A 107.9 . .
C75 C85 H85A 109.5 . .
C75 C85 H85B 109.5 . .
H85A C85 H85B 109.5 . .
C75 C85 H85C 109.5 . .
H85A C85 H85C 109.5 . .
H85B C85 H85C 109.5 . .
C75 C95 H95A 109.5 . .
C75 C95 H95B 109.5 . .
H95A C95 H95B 109.5 . .
C75 C95 H95C 109.5 . .
H95A C95 H95C 109.5 . .
H95B C95 H95C 109.5 . .
C125 C105 C65 114.6(2) . .
C125 C105 C115 108.5(2) . .
C65 C105 C115 110.9(2) . .
C125 C105 H10H 107.6 . .
C65 C105 H10H 107.6 . .
C115 C105 H10H 107.6 . .
C105 C115 H11S 109.5 . .
C105 C115 H11T 109.5 . .
H11S C115 H11T 109.5 . .
C105 C115 H11U 109.5 . .
H11S C115 H11U 109.5 . .
H11T C115 H11U 109.5 . .
C105 C125 H12M 109.5 . .
C105 C125 H12N 109.5 . .
H12M C125 H12N 109.5 . .
C105 C125 H12O 109.5 . .
H12M C125 H12O 109.5 . .
H12N C125 H12O 109.5 . .
C66 C16 C26 122.1(4) . .
C66 C16 N24 113.5(4) . .
C26 C16 N24 124.3(4) . .
C36 C26 C16 117.5(4) . .
C36 C26 C76 120.4(4) . .
C16 C26 C76 122.0(4) . .
C46 C36 C26 120.9(4) . .
C46 C36 H36 119.6 . .
C26 C36 H36 119.6 . .
C36 C46 C56 120.7(4) . .
C36 C46 H46 119.6 . .
C56 C46 H46 119.6 . .
C46 C56 C66 120.4(5) . .
C46 C56 H56 119.8 . .
C66 C56 H56 119.8 . .
C56 C66 C16 118.2(4) . .
C56 C66 C106 117.5(5) . .
C16 C66 C106 124.2(4) . .
C26 C76 C86 108.2(4) . .
C26 C76 C96 113.0(4) . .
C86 C76 C96 112.5(4) . .
C26 C76 H76 107.6 . .
C86 C76 H76 107.6 . .
C96 C76 H76 107.6 . .
C76 C86 H86A 109.5 . .
C76 C86 H86B 109.5 . .
H86A C86 H86B 109.5 . .
C76 C86 H86C 109.5 . .
H86A C86 H86C 109.5 . .
H86B C86 H86C 109.5 . .
C76 C96 H96A 109.5 . .
C76 C96 H96B 109.5 . .
H96A C96 H96B 109.5 . .
C76 C96 H96C 109.5 . .
H96A C96 H96C 109.5 . .
H96B C96 H96C 109.5 . .
C66 C106 C116 110.7(4) . .
C66 C106 C126 112.5(4) . .
C116 C106 C126 109.1(4) . .
C66 C106 H106 108.1 . .
C116 C106 H106 108.1 . .
C126 C106 H106 108.1 . .
C106 C116 H11V 109.5 . .
C106 C116 H11W 109.5 . .
H11V C116 H11W 109.5 . .
C106 C116 H11X 109.5 . .
H11V C116 H11X 109.5 . .
H11W C116 H11X 109.5 . .
C106 C126 H12P 109.5 . .
C106 C126 H12Q 109.5 . .
H12P C126 H12Q 109.5 . .
C106 C126 H12R 109.5 . .
H12P C126 H12R 109.5 . .
H12Q C126 H12R 109.5 . .
C26" C16" C66" 120.8(5) . .
C26" C16" N24 114.0(4) . .
C66" C16" N24 125.2(4) . .
C16" C26" C36" 118.2(4) . .
C16" C26" C76" 123.2(5) . .
C36" C26" C76" 118.6(4) . .
C46" C36" C26" 120.4(4) . .
C46" C36" H36" 119.8 . .
C26" C36" H36" 119.8 . .
C56" C46" C36" 121.1(4) . .
C56" C46" H46" 119.5 . .
C36" C46" H46" 119.5 . .
C46" C56" C66" 120.4(5) . .
C46" C56" H56" 119.8 . .
C66" C56" H56" 119.8 . .
C56" C66" C16" 119.1(4) . .
C56" C66" C10" 117.9(4) . .
C16" C66" C10" 123.0(4) . .
C26" C76" C96" 111.7(4) . .
C26" C76" C86" 111.4(4) . .
C96" C76" C86" 109.1(4) . .
C26" C76" H76" 108.2 . .
C96" C76" H76" 108.2 . .
C86" C76" H76" 108.2 . .
C76" C86" H86D 109.5 . .
C76" C86" H86E 109.5 . .
H86D C86" H86E 109.5 . .
C76" C86" H86F 109.5 . .
H86D C86" H86F 109.5 . .
H86E C86" H86F 109.5 . .
C76" C96" H96D 109.5 . .
C76" C96" H96E 109.5 . .
H96D C96" H96E 109.5 . .
C76" C96" H96F 109.5 . .
H96D C96" H96F 109.5 . .
H96E C96" H96F 109.5 . .
C66" C10" C11" 110.6(4) . .
C66" C10" C12" 112.8(4) . .
C11" C10" C12" 108.9(4) . .
C66" C10" H10" 108.1 . .
C11" C10" H10" 108.1 . .
C12" C10" H10" 108.1 . .
C10" C11" H11Y 109.5 . .
C10" C11" H11Z 109.5 . .
H11Y C11" H11Z 109.5 . .
C10" C11" H11" 109.5 . .
H11Y C11" H11" 109.5 . .
H11Z C11" H11" 109.5 . .
C10" C12" H12S 109.5 . .
C10" C12" H12T 109.5 . .
H12S C12" H12T 109.5 . .
C10" C12" H12U 109.5 . .
H12S C12" H12U 109.5 . .
H12T C12" H12U 109.5 . .
C37 C17 C27 120.7(3) 2_666 .
C37 C17 D17A 119.7 2_666 .
C27 C17 D17A 119.7 . .
C37 C27 C17 120.5(3) . .
C37 C27 D27A 119.8 . .
C17 C27 D27A 119.8 . .
C27 C37 C17 118.9(3) . 2_666
C27 C37 D37A 120.6 . .
C17 C37 D37A 120.6 2_666 .
C57 C47 C67 120.1(3) . 2_665
C57 C47 D47A 119.9 . .
C67 C47 D47A 119.9 2_665 .
C67 C57 C47 120.2(3) . .
C67 C57 D57A 119.9 . .
C47 C57 D57A 119.9 . .
C57 C67 C47 119.7(3) . 2_665
C57 C67 D67A 120.2 . .
C47 C67 D67A 120.2 2_665 .

loop_
_geom_bond_atom_site_label_1
_geom_bond_atom_site_label_2
_geom_bond_distance
_geom_bond_site_symmetry_2
Co1 N11 1.9639(16) .
Co1 N21 1.9762(15) .
Co1 Co2 2.4763(4) .
Co1 H1 1.5635 .
Co1 H2 1.6362 .
Co1 H1' 1.6227 .
Co1 H2' 1.6666 .
Co2 N14 1.9610(15) .
Co2 N24 1.9768(16) .
Co2 H1 1.4971 .
Co2 H2 1.6728 .
Co2 H1' 1.6159 .
Co2 H2' 1.6270 .
N11 C21 1.357(3) .
N11 C12 1.435(2) .
N21 C41 1.320(2) .
N21 C13 1.445(5) .
N21 C13' 1.457(5) .
C11 C81' 1.403(13) .
C11 C61' 1.428(10) .
C11 C61 1.521(4) .
C11 C81 1.534(4) .
C11 C21 1.572(3) .
C11 C71 1.596(4) .
C11 C71' 1.664(14) .
C21 C31 1.385(3) .
C31 C41 1.420(3) .
C31 H31A 0.9500 .
C41 C51 1.567(3) .
C51 C111 1.527(3) .
C51 C101 1.536(3) .
C51 C91 1.537(3) .
C61 H61A 0.9800 .
C61 H61B 0.9800 .
C61 H61C 0.9800 .
C71 H71A 0.9800 .
C71 H71B 0.9800 .
C71 H71C 0.9800 .
C81 H81A 0.9800 .
C81 H81B 0.9800 .
C81 H81C 0.9800 .
C61' H61D 0.9800 .
C61' H61E 0.9800 .
C61' H61F 0.9800 .
C71' H71D 0.9800 .
C71' H71E 0.9800 .
C71' H71F 0.9800 .
C81' H81D 0.9800 .
C81' H81E 0.9800 .
C81' H81F 0.9800 .
C91 H91A 0.9800 .
C91 H91B 0.9800 .
C91 H91C 0.9800 .
C101 H10A 0.9800 .
C101 H10B 0.9800 .
C101 H10C 0.9800 .
C111 H11A 0.9800 .
C111 H11B 0.9800 .
C111 H11C 0.9800 .
C12 C22 1.406(3) .
C12 C62 1.408(3) .
C22 C32 1.394(3) .
C22 C72 1.541(5) .
C22 C72' 1.547(5) .
C32 C42 1.370(4) .
C32 H32A 0.9500 .
C42 C52 1.373(4) .
C42 H42A 0.9500 .
C52 C62 1.395(3) .
C52 H52A 0.9500 .
C62 C102 1.522(3) .
C72 C92 1.524(6) .
C72 C82 1.540(6) .
C72 H72 1.0000 .
C82 H82A 0.9800 .
C82 H82B 0.9800 .
C82 H82C 0.9800 .
C92 H92A 0.9800 .
C92 H92B 0.9800 .
C92 H92C 0.9800 .
C72' C92' 1.520(6) .
C72' C82' 1.540(6) .
C72' H72' 1.0000 .
C82' H82D 0.9800 .
C82' H82E 0.9800 .
C82' H82F 0.9800 .
C92' H92D 0.9800 .
C92' H92E 0.9800 .
C92' H92F 0.9800 .
C102 C112 1.491(9) .
C102 C122 1.532(7) .
C102 H102 1.0000 .
C112 H11D 0.9800 .
C112 H11E 0.9800 .
C112 H11F 0.9800 .
C122 H12A 0.9800 .
C122 H12B 0.9800 .
C122 H12C 0.9800 .
C11Z H11G 0.9800 .
C11Z H11H 0.9800 .
C11Z H11I 0.9800 .
C12Z H12D 0.9800 .
C12Z H12E 0.9800 .
C12Z H12F 0.9800 .
C13 C63 1.392(8) .
C13 C23 1.417(9) .
C23 C33 1.387(7) .
C23 C73 1.504(5) .
C33 C43 1.373(6) .
C33 H33 0.9500 .
C43 C53 1.359(7) .
C43 H43 0.9500 .
C53 C63 1.402(7) .
C53 H53 0.9500 .
C63 C103 1.503(6) .
C73 C83 1.528(5) .
C73 C93 1.532(5) .
C73 H73 1.0000 .
C83 H83A 0.9800 .
C83 H83B 0.9800 .
C83 H83C 0.9800 .
C93 H93A 0.9800 .
C93 H93B 0.9800 .
C93 H93C 0.9800 .
C103 C113 1.535(6) .
C103 C123 1.538(6) .
C103 H103 1.0000 .
C113 H11J 0.9800 .
C113 H11K 0.9800 .
C113 H11L 0.9800 .
C123 H12G 0.9800 .
C123 H12H 0.9800 .
C123 H12I 0.9800 .
C13' C63' 1.401(9) .
C13' C23' 1.427(8) .
C23' C33' 1.402(7) .
C23' C73' 1.508(5) .
C33' C43' 1.372(6) .
C33' H33' 0.9500 .
C43' C53' 1.384(7) .
C43' H43' 0.9500 .
C53' C63' 1.414(8) .
C53' H53' 0.9500 .
C63' C10' 1.506(6) .
C73' C83' 1.530(5) .
C73' C93' 1.539(5) .
C73' H73' 1.0000 .
C83' H83D 0.9800 .
C83' H83E 0.9800 .
C83' H83F 0.9800 .
C93' H93D 0.9800 .
C93' H93E 0.9800 .
C93' H93F 0.9800 .
C10' C11' 1.537(6) .
C10' C12' 1.540(6) .
C10' H10' 1.0000 .
C11' H11M 0.9800 .
C11' H11N 0.9800 .
C11' H11O 0.9800 .
C12' H12J 0.9800 .
C12' H12K 0.9800 .
C12' H12L 0.9800 .
N14 C24 1.352(2) .
N14 C15 1.434(2) .
N24 C44 1.324(2) .
N24 C16" 1.435(5) .
N24 C16 1.487(5) .
C14 C74 1.531(3) .
C14 C64 1.535(3) .
C14 C84 1.546(3) .
C14 C24 1.581(3) .
C24 C34 1.386(3) .
C34 C44 1.419(3) .
C34 H34A 0.9500 .
C44 C54 1.569(3) .
C54 C114 1.535(3) .
C54 C94 1.536(4) .
C54 C104 1.539(4) .
C64 H64A 0.9800 .
C64 H64B 0.9800 .
C64 H64C 0.9800 .
C74 H74A 0.9800 .
C74 H74B 0.9800 .
C74 H74C 0.9800 .
C84 H84A 0.9800 .
C84 H84B 0.9800 .
C84 H84C 0.9800 .
C94 H94A 0.9800 .
C94 H94B 0.9800 .
C94 H94C 0.9800 .
C104 H10E 0.9800 .
C104 H10F 0.9800 .
C104 H10G 0.9800 .
C114 H11P 0.9800 .
C114 H11Q 0.9800 .
C114 H11R 0.9800 .
C15 C25 1.404(3) .
C15 C65 1.408(3) .
C25 C35 1.393(3) .
C25 C75 1.513(3) .
C35 C45 1.373(3) .
C35 H35A 0.9500 .
C45 C55 1.368(4) .
C45 H45A 0.9500 .
C55 C65 1.391(3) .
C55 H55A 0.9500 .
C65 C105 1.516(3) .
C75 C95 1.527(4) .
C75 C85 1.528(4) .
C75 H75A 1.0000 .
C85 H85A 0.9800 .
C85 H85B 0.9800 .
C85 H85C 0.9800 .
C95 H95A 0.9800 .
C95 H95B 0.9800 .
C95 H95C 0.9800 .
C105 C125 1.499(4) .
C105 C115 1.526(4) .
C105 H10H 1.0000 .
C115 H11S 0.9800 .
C115 H11T 0.9800 .
C115 H11U 0.9800 .
C125 H12M 0.9800 .
C125 H12N 0.9800 .
C125 H12O 0.9800 .
C16 C66 1.392(6) .
C16 C26 1.402(6) .
C26 C36 1.392(6) .
C26 C76 1.494(6) .
C36 C46 1.378(7) .
C36 H36 0.9500 .
C46 C56 1.378(7) .
C46 H46 0.9500 .
C56 C66 1.392(6) .
C56 H56 0.9500 .
C66 C106 1.497(5) .
C76 C86 1.512(5) .
C76 C96 1.534(5) .
C76 H76 1.0000 .
C86 H86A 0.9800 .
C86 H86B 0.9800 .
C86 H86C 0.9800 .
C96 H96A 0.9800 .
C96 H96B 0.9800 .
C96 H96C 0.9800 .
C106 C116 1.526(5) .
C106 C126 1.536(5) .
C106 H106 1.0000 .
C116 H11V 0.9800 .
C116 H11W 0.9800 .
C116 H11X 0.9800 .
C126 H12P 0.9800 .
C126 H12Q 0.9800 .
C126 H12R 0.9800 .
C16" C26" 1.406(6) .
C16" C66" 1.410(6) .
C26" C36" 1.416(6) .
C26" C76" 1.511(5) .
C36" C46" 1.385(7) .
C36" H36" 0.9500 .
C46" C56" 1.376(7) .
C46" H46" 0.9500 .
C56" C66" 1.401(6) .
C56" H56" 0.9500 .
C66" C10" 1.505(5) .
C76" C96" 1.538(5) .
C76" C86" 1.545(5) .
C76" H76" 1.0000 .
C86" H86D 0.9800 .
C86" H86E 0.9800 .
C86" H86F 0.9800 .
C96" H96D 0.9800 .
C96" H96E 0.9800 .
C96" H96F 0.9800 .
C10" C11" 1.523(5) .
C10" C12" 1.534(5) .
C10" H10" 1.0000 .
C11" H11Y 0.9800 .
C11" H11Z 0.9800 .
C11" H11" 0.9800 .
C12" H12S 0.9800 .
C12" H12T 0.9800 .
C12" H12U 0.9800 .
C17 C37 1.366(5) 2_666
C17 C27 1.377(5) .
C17 D17A 0.9500 .
C27 C37 1.365(5) .
C27 D27A 0.9500 .
C37 C17 1.366(5) 2_666
C37 D37A 0.9500 .
C47 C57 1.379(4) .
C47 C67 1.380(4) 2_665
C47 D47A 0.9500 .
C57 C67 1.378(4) .
C57 D57A 0.9500 .
C67 C47 1.380(4) 2_665
C67 D67A 0.9500 .

loop_
_geom_torsion_atom_site_label_1
_geom_torsion_atom_site_label_2
_geom_torsion_atom_site_label_3
_geom_torsion_atom_site_label_4
_geom_torsion
_geom_torsion_site_symmetry_1
_geom_torsion_site_symmetry_4
N11 Co1 Co2 N14 81.99(8) . .
N21 Co1 Co2 N14 -91.31(8) . .
N11 Co1 Co2 N24 -91.88(10) . .
N21 Co1 Co2 N24 94.82(10) . .
N21 Co1 N11 C21 31.64(14) . .
Co2 Co1 N11 C21 -143.51(12) . .
N21 Co1 N11 C12 -139.25(14) . .
Co2 Co1 N11 C12 45.60(16) . .
N11 Co1 N21 C41 -19.56(15) . .
Co2 Co1 N21 C41 155.28(11) . .
N11 Co1 N21 C13 158.8(5) . .
Co2 Co1 N21 C13 -26.4(5) . .
N11 Co1 N21 C13' 168.7(4) . .
Co2 Co1 N21 C13' -16.5(5) . .
C12 N11 C21 C31 149.12(18) . .
Co1 N11 C21 C31 -22.0(2) . .
C12 N11 C21 C11 -35.2(3) . .
Co1 N11 C21 C11 153.67(15) . .
C81' C11 C21 N11 94.2(7) . .
C61' C11 C21 N11 -131.1(7) . .
C61 C11 C21 N11 33.2(3) . .
C81 C11 C21 N11 -91.6(3) . .
C71 C11 C21 N11 155.3(2) . .
C71' C11 C21 N11 -20.7(6) . .
C81' C11 C21 C31 -89.9(7) . .
C61' C11 C21 C31 44.8(7) . .
C61 C11 C21 C31 -150.9(2) . .
C81 C11 C21 C31 84.3(3) . .
C71 C11 C21 C31 -28.7(3) . .
C71' C11 C21 C31 155.2(6) . .
N11 C21 C31 C41 -10.6(3) . .
C11 C21 C31 C41 173.34(19) . .
C13 N21 C41 C31 179.1(5) . .
C13' N21 C41 C31 169.0(5) . .
Co1 N21 C41 C31 -2.8(2) . .
C13 N21 C41 C51 -2.6(6) . .
C13' N21 C41 C51 -12.6(6) . .
Co1 N21 C41 C51 175.55(14) . .
C21 C31 C41 N21 25.1(3) . .
C21 C31 C41 C51 -153.5(2) . .
N21 C41 C51 C111 -4.5(3) . .
C31 C41 C51 C111 173.95(19) . .
N21 C41 C51 C101 118.6(2) . .
C31 C41 C51 C101 -63.0(2) . .
N21 C41 C51 C91 -123.9(2) . .
C31 C41 C51 C91 54.6(2) . .
C21 N11 C12 C22 111.7(3) . .
Co1 N11 C12 C22 -77.4(3) . .
C21 N11 C12 C62 -68.8(3) . .
Co1 N11 C12 C62 102.0(2) . .
C62 C12 C22 C32 4.3(4) . .
N11 C12 C22 C32 -176.3(3) . .
C62 C12 C22 C72 170.4(3) . .
N11 C12 C22 C72 -10.1(4) . .
C62 C12 C22 C72' -161.8(3) . .
N11 C12 C22 C72' 17.6(4) . .
C12 C22 C32 C42 -1.4(6) . .
C72 C22 C32 C42 -168.5(4) . .
C72' C22 C32 C42 165.0(4) . .
C22 C32 C42 C52 -1.3(6) . .
C32 C42 C52 C62 1.2(5) . .
C42 C52 C62 C12 1.6(4) . .
C42 C52 C62 C102 -176.5(3) . .
C22 C12 C62 C52 -4.4(4) . .
N11 C12 C62 C52 176.1(2) . .
C22 C12 C62 C102 173.6(2) . .
N11 C12 C62 C102 -5.8(3) . .
C32 C22 C72 C92 55.2(6) . .
C12 C22 C72 C92 -111.1(5) . .
C32 C22 C72 C82 -67.3(4) . .
C12 C22 C72 C82 126.4(4) . .
C32 C22 C72' C92' 57.6(5) . .
C12 C22 C72' C92' -136.3(4) . .
C32 C22 C72' C82' -67.5(5) . .
C12 C22 C72' C82' 98.6(4) . .
C52 C62 C102 C112 42.7(4) . .
C12 C62 C102 C112 -135.3(4) . .
C52 C62 C102 C122 -81.0(4) . .
C12 C62 C102 C122 101.0(4) . .
C41 N21 C13 C63 -82.8(18) . .
Co1 N21 C13 C63 98.9(16) . .
C41 N21 C13 C23 92.0(16) . .
Co1 N21 C13 C23 -86.2(17) . .
C63 C13 C23 C33 0(2) . .
N21 C13 C23 C33 -174.3(12) . .
C63 C13 C23 C73 -177.8(14) . .
N21 C13 C23 C73 8(2) . .
C13 C23 C33 C43 -0.1(14) . .
C73 C23 C33 C43 177.9(6) . .
C23 C33 C43 C53 -0.9(9) . .
C33 C43 C53 C63 1.9(11) . .
C23 C13 C63 C53 1(3) . .
N21 C13 C63 C53 175.2(12) . .
C23 C13 C63 C103 178.4(15) . .
N21 C13 C63 C103 -7(2) . .
C43 C53 C63 C13 -1.7(15) . .
C43 C53 C63 C103 -179.4(8) . .
C33 C23 C73 C83 -106.4(7) . .
C13 C23 C73 C83 71.4(14) . .
C33 C23 C73 C93 15.6(9) . .
C13 C23 C73 C93 -166.6(13) . .
C13 C63 C103 C113 -106.7(15) . .
C53 C63 C103 C113 70.9(11) . .
C13 C63 C103 C123 133.1(14) . .
C53 C63 C103 C123 -49.3(12) . .
C41 N21 C13' C63' -84.6(19) . .
Co1 N21 C13' C63' 87.4(17) . .
C41 N21 C13' C23' 104.0(16) . .
Co1 N21 C13' C23' -84.0(18) . .
C63' C13' C23' C33' 5(2) . .
N21 C13' C23' C33' 176.8(12) . .
C63' C13' C23' C73' -177.7(12) . .
N21 C13' C23' C73' -6(2) . .
C13' C23' C33' C43' -3.4(15) . .
C73' C23' C33' C43' 179.5(6) . .
C23' C33' C43' C53' 0.4(10) . .
C33' C43' C53' C63' 0.7(11) . .
C23' C13' C63' C53' -4(2) . .
N21 C13' C63' C53' -175.7(12) . .
C23' C13' C63' C10' 176.5(12) . .
N21 C13' C63' C10' 5(2) . .
C43' C53' C63' C13' 1.3(16) . .
C43' C53' C63' C10' -179.3(8) . .
C33' C23' C73' C83' -74.6(8) . .
C13' C23' C73' C83' 108.3(13) . .
C33' C23' C73' C93' 46.4(8) . .
C13' C23' C73' C93' -130.7(13) . .
C13' C63' C10' C11' -113.6(15) . .
C53' C63' C10' C11' 67.0(11) . .
C13' C63' C10' C12' 124.3(14) . .
C53' C63' C10' C12' -55.1(11) . .
N24 Co2 N14 C24 31.77(14) . .
Co1 Co2 N14 C24 -143.78(11) . .
N24 Co2 N14 C15 -141.41(13) . .
Co1 Co2 N14 C15 43.04(15) . .
N14 Co2 N24 C44 -22.88(18) . .
Co1 Co2 N24 C44 152.44(14) . .
N14 Co2 N24 C16" 170.9(2) . .
Co1 Co2 N24 C16" -13.8(3) . .
N14 Co2 N24 C16 150.4(2) . .
Co1 Co2 N24 C16 -34.3(2) . .
C15 N14 C24 C34 153.48(18) . .
Co2 N14 C24 C34 -19.8(2) . .
C15 N14 C24 C14 -32.9(3) . .
Co2 N14 C24 C14 153.82(14) . .
C74 C14 C24 N14 -90.2(2) . .
C64 C14 C24 N14 30.1(3) . .
C84 C14 C24 N14 152.91(19) . .
C74 C14 C24 C34 83.8(2) . .
C64 C14 C24 C34 -155.9(2) . .
C84 C14 C24 C34 -33.1(2) . .
N14 C24 C34 C44 -12.9(3) . .
C14 C24 C34 C44 172.8(2) . .
C16" N24 C44 C34 166.6(3) . .
C16 N24 C44 C34 -171.4(3) . .
Co2 N24 C44 C34 1.5(3) . .
C16" N24 C44 C54 -14.6(4) . .
C16 N24 C44 C54 7.4(4) . .
Co2 N24 C44 C54 -179.69(18) . .
C24 C34 C44 N24 23.5(4) . .
C24 C34 C44 C54 -155.5(2) . .
N24 C44 C54 C114 -7.0(4) . .
C34 C44 C54 C114 171.9(2) . .
N24 C44 C54 C94 -126.2(2) . .
C34 C44 C54 C94 52.7(3) . .
N24 C44 C54 C104 115.9(3) . .
C34 C44 C54 C104 -65.2(2) . .
C24 N14 C15 C25 110.3(2) . .
Co2 N14 C15 C25 -76.6(2) . .
C24 N14 C15 C65 -71.3(2) . .
Co2 N14 C15 C65 101.86(17) . .
C65 C15 C25 C35 5.7(3) . .
N14 C15 C25 C35 -175.81(19) . .
C65 C15 C25 C75 -174.8(2) . .
N14 C15 C25 C75 3.7(3) . .
C15 C25 C35 C45 -0.8(4) . .
C75 C25 C35 C45 179.7(2) . .
C25 C35 C45 C55 -3.4(4) . .
C35 C45 C55 C65 2.6(3) . .
C45 C55 C65 C15 2.4(3) . .
C45 C55 C65 C105 -175.8(2) . .
C25 C15 C65 C55 -6.6(3) . .
N14 C15 C65 C55 174.95(17) . .
C25 C15 C65 C105 171.54(19) . .
N14 C15 C65 C105 -6.9(3) . .
C35 C25 C75 C95 57.6(3) . .
C15 C25 C75 C95 -121.9(3) . .
C35 C25 C75 C85 -66.3(3) . .
C15 C25 C75 C85 114.3(2) . .
C55 C65 C105 C125 -72.9(3) . .
C15 C65 C105 C125 109.0(3) . .
C55 C65 C105 C115 50.3(3) . .
C15 C65 C105 C115 -127.8(2) . .
C44 N24 C16 C66 -89.6(6) . .
Co2 N24 C16 C66 97.2(5) . .
C44 N24 C16 C26 93.5(7) . .
Co2 N24 C16 C26 -79.8(7) . .
C66 C16 C26 C36 3.0(9) . .
N24 C16 C26 C36 179.7(5) . .
C66 C16 C26 C76 -176.2(6) . .
N24 C16 C26 C76 0.5(9) . .
C16 C26 C36 C46 -1.5(8) . .
C76 C26 C36 C46 177.8(4) . .
C26 C36 C46 C56 -1.2(7) . .
C36 C46 C56 C66 2.5(7) . .
C46 C56 C66 C16 -1.0(8) . .
C46 C56 C66 C106 178.6(4) . .
C26 C16 C66 C56 -1.8(9) . .
N24 C16 C66 C56 -178.8(4) . .
C26 C16 C66 C106 178.6(5) . .
N24 C16 C66 C106 1.5(8) . .
C36 C26 C76 C86 -92.2(5) . .
C16 C26 C76 C86 87.1(6) . .
C36 C26 C76 C96 33.1(7) . .
C16 C26 C76 C96 -147.6(6) . .
C56 C66 C106 C116 70.8(5) . .
C16 C66 C106 C116 -109.5(6) . .
C56 C66 C106 C126 -51.5(6) . .
C16 C66 C106 C126 128.1(6) . .
C44 N24 C16" C26" 104.4(5) . .
Co2 N24 C16" C26" -89.5(5) . .
C44 N24 C16" C66" -77.3(7) . .
Co2 N24 C16" C66" 88.7(7) . .
C66" C16" C26" C36" 0.6(9) . .
N24 C16" C26" C36" 178.9(5) . .
C66" C16" C26" C76" -179.3(5) . .
N24 C16" C26" C76" -0.9(8) . .
C16" C26" C36" C46" -0.9(8) . .
C76" C26" C36" C46" 179.0(4) . .
C26" C36" C46" C56" 0.3(7) . .
C36" C46" C56" C66" 0.5(7) . .
C46" C56" C66" C16" -0.7(7) . .
C46" C56" C66" C10" 178.3(4) . .
C26" C16" C66" C56" 0.2(9) . .
N24 C16" C66" C56" -178.0(5) . .
C26" C16" C66" C10" -178.8(5) . .
N24 C16" C66" C10" 3.1(9) . .
C16" C26" C76" C96" -127.1(6) . .
C36" C26" C76" C96" 53.0(6) . .
C16" C26" C76" C86" 110.7(6) . .
C36" C26" C76" C86" -69.2(6) . .
C56" C66" C10" C11" 71.0(5) . .
C16" C66" C10" C11" -110.1(6) . .
C56" C66" C10" C12" -51.3(6) . .
C16" C66" C10" C12" 127.7(6) . .
C37 C17 C27 C37 0.7(7) 2_666 .
C17 C27 C37 C17 -0.7(7) . 2_666
C67 C47 C57 C67 -0.7(6) 2_665 .
C47 C57 C67 C47 0.7(6) . 2_665
